data_1530897
loop_
_publ_author_name
'Treushnikov, E.N.'
'Ilyukhin, V.V.'
'Belov, N.V.'

_publ_section_title
;
 Crystal structure of metastable phase of cement clinker of Ca-chloride
 orthosilicate Ca3 (Si O4) Cl2
;
_journal_name_full 'Doklady Akademii Nauk SSSR'
_journal_page_first 1048
_journal_page_last 1051
_journal_volume 193
_journal_year 1970
_chemical_formula_sum 'Ca3 Cl2 O4 Si'
_chemical_name_systematic 'Ca3 Cl2 (Si O4)'
_space_group_IT_number 14
_symmetry_space_group_name_Hall '-P 2ybc'
_symmetry_space_group_name_H-M 'P 1 21/c 1'
_cell_angle_alpha 90
_cell_angle_beta 105.4
_cell_angle_gamma 90
_cell_formula_units_Z 4
_cell_length_a 9.79
_cell_length_b 6.76
_cell_length_c 10.96
_cell_volume 699.294
_citation_journal_id_ASTM DANKAS
_cod_data_source_file Treushnikov_DANKAS_1970_324.cif
_cod_data_source_block Ca3Cl2O4Si1
_cod_original_cell_volume 699.2943
_cod_original_formula_sum 'Ca3 Cl2 O4 Si1'
_cod_database_code 1530897

loop_
_symmetry_equiv_pos_as_xyz
x,y,z
-x,y+1/2,-z+1/2
-x,-y,-z
x,-y-1/2,z-1/2

loop_
_atom_site_label
_atom_site_type_symbol
_atom_site_fract_x
_atom_site_fract_y
_atom_site_fract_z
_atom_site_occupancy
_atom_site_U_iso_or_equiv
Si1 Si+4 0.1209 0.2493 0.0306 1 0.0
Cl1 Cl-1 0.5078 0.7899 0.124 1 0.0
O1 O-2 0.235 0.416 0.109 1 0.0
Cl2 Cl-1 0.2833 0.8233 0.3174 1 0.0
Ca3 Ca+2 0.4286 0.223 0.1118 1 0.0
O4 O-2 0.017 0.189 0.393 1 0.0
Ca1 Ca+2 0.1955 0.7428 0.0453 1 0.0
Ca2 Ca+2 0.0789 0.4565 0.2715 1 0.0
O2 O-2 0.22 0.069 0.003 1 0.0
O3 O-2 0.017 0.199 0.121 1 0.0
